data_4025207
loop_
_publ_author_name
'Toshiyuki Kowada'
'Toshihisa Kuwabara'
'Kouichi Ohe'

_publ_section_title
;
 Synthesis, Structures, and Optical Properties of Heteroarene-Fused
 Dispiro Compounds
;
_journal_name_full 'Journal of Organic Chemistry'
_journal_page_first 906
_journal_page_last 913
_journal_paper_doi 10.1021/jo902482n
_journal_volume 75
_journal_year 2010
_chemical_formula_moiety 'C43 H26 Cl2 O '
_chemical_formula_sum 'C43 H26 Cl2 O'
_chemical_formula_weight 629.58
_space_group_IT_number 14
_symmetry_cell_setting monoclinic
_symmetry_Int_Tables_number 14
_symmetry_space_group_name_Hall '-P 2yn'
_symmetry_space_group_name_H-M 'P 1 21/n 1'
_cell_angle_alpha 90.0000
_cell_angle_beta 112.2(10)
_cell_angle_gamma 90.0000
_cell_formula_units_Z 4
_cell_length_a 13.862(8)
_cell_length_b 18.871(9)
_cell_length_c 13.182(7)
_cell_measurement_reflns_used 6684
_cell_measurement_temperature 113.1
_cell_measurement_theta_max 31.0
_cell_measurement_theta_min 1.7
_cell_volume 3193(2)
_computing_cell_refinement CrystalClear
_computing_data_collection CrystalClear
_computing_data_reduction CrystalStructure
_computing_publication_material 'CrystalStructure 3.8'
_computing_structure_refinement CRYSTALS
_computing_structure_solution SIR92
_diffrn_detector_area_resol_mean 7.31
_diffrn_measured_fraction_theta_full 0.768
_diffrn_measured_fraction_theta_max 0.768
_diffrn_measurement_device_type 'Rigaku Saturn'
_diffrn_measurement_method \w
_diffrn_radiation_type 'Mo K\a'
_diffrn_radiation_wavelength 0.71070
_diffrn_reflns_av_R_equivalents 0.108
_diffrn_reflns_limit_h_max 19
_diffrn_reflns_limit_h_min -18
_diffrn_reflns_limit_k_max 27
_diffrn_reflns_limit_k_min -25
_diffrn_reflns_limit_l_max 17
_diffrn_reflns_limit_l_min -13
_diffrn_reflns_number 20328
_diffrn_reflns_theta_full 31.07
_diffrn_reflns_theta_max 31.07
_exptl_absorpt_coefficient_mu 0.238
_exptl_absorpt_correction_T_max 0.954
_exptl_absorpt_correction_T_min 0.738
_exptl_absorpt_correction_type numerical
_exptl_absorpt_process_details
;
    Higashi, T. (1999). Program for Absorption Correction.
    Rigaku Corporation, Tokyo, Japan.
;
_exptl_crystal_colour colorless
_exptl_crystal_density_diffrn 1.310
_exptl_crystal_density_method 'not measured'
_exptl_crystal_description block
_exptl_crystal_F_000 1304.00
_exptl_crystal_size_max 0.20
_exptl_crystal_size_mid 0.20
_exptl_crystal_size_min 0.20
_refine_diff_density_max 2.25
_refine_diff_density_min -1.31
_refine_ls_extinction_method none
_refine_ls_goodness_of_fit_ref 1.029
_refine_ls_hydrogen_treatment refall
_refine_ls_number_parameters 438
_refine_ls_number_reflns 7863
_refine_ls_R_factor_gt 0.0752
_refine_ls_shift/su_max 0.0000
_refine_ls_structure_factor_coef Fsqd
_refine_ls_weighting_details 'w = 1/[0.7000\s(Fo^2^)]/(4Fo^2^)'
_refine_ls_weighting_scheme calc
_refine_ls_wR_factor_ref 0.2031
_reflns_number_gt 1371
_reflns_number_total 7863
_reflns_threshold_expression F^2^>2.0\s(F^2^)
_cod_data_source_file jo902482n_si_002.cif
_cod_data_source_block '__kowada20070704'
_cod_original_cell_volume 3193(3)
_cod_original_formula_sum 'C43 H26 Cl2 O '
_cod_database_code 4025207

loop_
_symmetry_equiv_pos_site_id
_symmetry_equiv_pos_as_xyz
1 +X,+Y,+Z
2 1/2-X,1/2+Y,1/2-Z
3 -X,-Y,-Z
4 1/2+X,1/2-Y,1/2+Z

loop_
_atom_site_label
_atom_site_type_symbol
_atom_site_fract_x
_atom_site_fract_y
_atom_site_fract_z
_atom_site_U_iso_or_equiv
_atom_site_adp_type
_atom_site_occupancy
_atom_site_symmetry_multiplicity
_atom_site_calc_flag
_atom_site_refinement_flags
_atom_site_disorder_assembly
_atom_site_disorder_group
Cl(1) Cl 0.1790(2) 0.61581(17) 0.1555(2) 0.1052(10) Uani 1.00 1 d . . .
Cl(2) Cl 0.0789(2) 0.63853(17) -0.0768(2) 0.1273(14) Uani 1.00 1 d . . .
O(1) O 0.1265(3) 0.6027(2) 0.5316(3) 0.0358(14) Uani 1.00 1 d . . .
C(1) C 0.0616(4) 0.6465(3) 0.5599(5) 0.030(2) Uani 1.00 1 d . . .
C(2) C -0.0211(5) 0.6352(3) 0.5975(5) 0.034(2) Uani 1.00 1 d . . .
C(3) C -0.0700(5) 0.5759(3) 0.6187(5) 0.041(2) Uani 1.00 1 d . . .
C(4) C -0.1507(5) 0.5861(4) 0.6573(5) 0.038(2) Uani 1.00 1 d . . .
C(5) C -0.1822(5) 0.6517(4) 0.6708(5) 0.042(2) Uani 1.00 1 d . . .
C(6) C -0.1357(5) 0.7109(3) 0.6481(5) 0.038(2) Uani 1.00 1 d . . .
C(7) C -0.0565(5) 0.7032(3) 0.6104(5) 0.034(2) Uani 1.00 1 d . . .
C(8) C 0.0060(5) 0.7624(3) 0.5810(5) 0.032(2) Uani 1.00 1 d . . .
C(9) C 0.0786(4) 0.7159(3) 0.5473(5) 0.0263(18) Uani 1.00 1 d . . .
C(10) C 0.1609(4) 0.7188(3) 0.5099(4) 0.0273(18) Uani 1.00 1 d . . .
C(11) C 0.2282(4) 0.7666(3) 0.4690(5) 0.0279(18) Uani 1.00 1 d . . .
C(12) C 0.2996(5) 0.7101(3) 0.4430(5) 0.0308(19) Uani 1.00 1 d . . .
C(13) C 0.3755(4) 0.7224(3) 0.4019(5) 0.033(2) Uani 1.00 1 d . . .
C(14) C 0.4288(5) 0.6650(3) 0.3849(5) 0.040(2) Uani 1.00 1 d . . .
C(15) C 0.4048(5) 0.5962(4) 0.4057(5) 0.041(2) Uani 1.00 1 d . . .
C(16) C 0.3283(5) 0.5837(3) 0.4433(5) 0.038(2) Uani 1.00 1 d . . .
C(17) C 0.2734(4) 0.6407(3) 0.4623(5) 0.0266(18) Uani 1.00 1 d . . .
C(18) C 0.1875(5) 0.6487(3) 0.5014(5) 0.035(2) Uani 1.00 1 d . . .
C(19) C -0.0624(5) 0.8129(3) 0.4945(5) 0.030(2) Uani 1.00 1 d . . .
C(20) C -0.1302(5) 0.7979(3) 0.3873(6) 0.039(2) Uani 1.00 1 d . . .
C(21) C -0.1886(5) 0.8533(4) 0.3193(6) 0.042(2) Uani 1.00 1 d . . .
C(22) C -0.1764(5) 0.9197(4) 0.3596(6) 0.044(2) Uani 1.00 1 d . . .
C(23) C -0.1084(5) 0.9366(4) 0.4692(6) 0.044(2) Uani 1.00 1 d . . .
C(24) C -0.0515(4) 0.8822(3) 0.5341(5) 0.0305(19) Uani 1.00 1 d . . .
C(25) C 0.0270(5) 0.8835(3) 0.6481(6) 0.037(2) Uani 1.00 1 d . . .
C(26) C 0.0710(5) 0.9371(3) 0.7257(6) 0.038(2) Uani 1.00 1 d . . .
C(27) C 0.1473(5) 0.9211(4) 0.8263(5) 0.045(2) Uani 1.00 1 d . . .
C(28) C 0.1821(5) 0.8538(3) 0.8526(6) 0.039(2) Uani 1.00 1 d . . .
C(29) C 0.1393(4) 0.7984(3) 0.7797(5) 0.032(2) Uani 1.00 1 d . . .
C(30) C 0.0629(5) 0.8131(3) 0.6763(5) 0.032(2) Uani 1.00 1 d . . .
C(31) C 0.1658(4) 0.8118(3) 0.3668(5) 0.0277(19) Uani 1.00 1 d . . .
C(32) C 0.0921(4) 0.7880(3) 0.2692(5) 0.0291(18) Uani 1.00 1 d . . .
C(33) C 0.0439(5) 0.8387(3) 0.1893(5) 0.036(2) Uani 1.00 1 d . . .
C(34) C 0.0692(5) 0.9100(4) 0.2052(6) 0.045(2) Uani 1.00 1 d . . .
C(35) C 0.1436(5) 0.9307(3) 0.3019(6) 0.040(2) Uani 1.00 1 d . . .
C(36) C 0.1934(5) 0.8837(4) 0.3860(5) 0.038(2) Uani 1.00 1 d . . .
C(37) C 0.2721(5) 0.8901(3) 0.4998(5) 0.032(2) Uani 1.00 1 d . . .
C(38) C 0.3249(5) 0.9492(4) 0.5585(6) 0.053(2) Uani 1.00 1 d . . .
C(39) C 0.3936(5) 0.9406(4) 0.6663(5) 0.054(2) Uani 1.00 1 d . . .
C(40) C 0.4143(5) 0.8756(3) 0.7200(6) 0.042(2) Uani 1.00 1 d . . .
C(41) C 0.3623(4) 0.8161(3) 0.6579(5) 0.034(2) Uani 1.00 1 d . . .
C(42) C 0.2920(4) 0.8242(3) 0.5492(5) 0.031(2) Uani 1.00 1 d . . .
C(43) C 0.102(2) 0.6788(14) 0.048(2) 0.126(9) Uiso 0.50 1 d P . .
C(44) C 0.0614(13) 0.6286(10) 0.0444(15) 0.067(5) Uiso 0.50 1 d P . .
H(1) H -0.0486 0.5298 0.6069 0.044 Uiso 1.00 1 c R . .
H(2) H -0.1824 0.5456 0.6742 0.046 Uiso 1.00 1 c R . .
H(3) H -0.2379 0.6570 0.6956 0.051 Uiso 1.00 1 c R . .
H(4) H -0.1584 0.7571 0.6572 0.042 Uiso 1.00 1 c R . .
H(5) H 0.3902 0.7695 0.3865 0.041 Uiso 1.00 1 c R . .
H(6) H 0.4830 0.6724 0.3586 0.048 Uiso 1.00 1 c R . .
H(7) H 0.4425 0.5574 0.3934 0.053 Uiso 1.00 1 c R . .
H(8) H 0.3113 0.5368 0.4569 0.044 Uiso 1.00 1 c R . .
H(9) H -0.1363 0.7507 0.3606 0.049 Uiso 1.00 1 c R . .
H(10) H -0.2343 0.8439 0.2460 0.052 Uiso 1.00 1 c R . .
H(11) H -0.2148 0.9567 0.3130 0.051 Uiso 1.00 1 c R . .
H(12) H -0.1041 0.9832 0.4980 0.053 Uiso 1.00 1 c R . .
H(13) H 0.0461 0.9842 0.7080 0.055 Uiso 1.00 1 c R . .
H(14) H 0.1768 0.9582 0.8773 0.049 Uiso 1.00 1 c R . .
H(15) H 0.2357 0.8450 0.9221 0.042 Uiso 1.00 1 c R . .
H(16) H 0.1630 0.7513 0.7994 0.037 Uiso 1.00 1 c R . .
H(17) H 0.0738 0.7393 0.2580 0.031 Uiso 1.00 1 c R . .
H(18) H -0.0071 0.8242 0.1211 0.044 Uiso 1.00 1 c R . .
H(19) H 0.0345 0.9439 0.1501 0.052 Uiso 1.00 1 c R . .
H(20) H 0.1635 0.9792 0.3114 0.046 Uiso 1.00 1 c R . .
H(21) H 0.3132 0.9943 0.5240 0.064 Uiso 1.00 1 c R . .
H(22) H 0.4296 0.9812 0.7050 0.055 Uiso 1.00 1 c R . .
H(23) H 0.4615 0.8718 0.7940 0.049 Uiso 1.00 1 c R . .
H(24) H 0.3741 0.7703 0.6905 0.040 Uiso 1.00 1 c R . .

loop_
_atom_site_aniso_label
_atom_site_aniso_U_11
_atom_site_aniso_U_22
_atom_site_aniso_U_33
_atom_site_aniso_U_12
_atom_site_aniso_U_13
_atom_site_aniso_U_23
Cl(1) 0.0844(19) 0.108(2) 0.087(2) 0.0340(17) -0.0081(15) -0.0238(19)
Cl(2) 0.181(3) 0.114(2) 0.117(2) 0.089(2) 0.091(2) 0.053(2)
O(1) 0.040(2) 0.035(2) 0.033(2) 0.005(2) 0.013(2) 0.001(2)
C(1) 0.025(3) 0.032(4) 0.034(4) -0.007(3) 0.012(3) 0.002(3)
C(2) 0.034(4) 0.028(4) 0.025(3) -0.004(3) -0.004(3) 0.001(3)
C(3) 0.044(4) 0.023(4) 0.043(4) -0.005(3) 0.001(3) 0.008(3)
C(4) 0.043(4) 0.046(4) 0.027(4) -0.011(3) 0.014(3) -0.000(3)
C(5) 0.031(4) 0.063(5) 0.034(4) -0.012(3) 0.016(3) -0.009(4)
C(6) 0.045(4) 0.038(4) 0.023(4) -0.006(3) 0.006(3) -0.002(3)
C(7) 0.036(4) 0.046(4) 0.022(3) -0.009(3) 0.013(3) -0.002(3)
C(8) 0.039(4) 0.026(3) 0.036(4) 0.002(3) 0.019(3) -0.001(3)
C(9) 0.022(3) 0.031(4) 0.024(3) -0.005(2) 0.007(3) -0.007(3)
C(10) 0.033(3) 0.025(3) 0.010(3) -0.005(3) -0.007(2) 0.000(2)
C(11) 0.025(3) 0.019(3) 0.034(4) -0.004(2) 0.005(3) -0.008(3)
C(12) 0.039(4) 0.030(4) 0.016(3) 0.002(3) 0.002(3) -0.003(3)
C(13) 0.030(3) 0.046(4) 0.025(3) -0.008(3) 0.015(3) 0.002(3)
C(14) 0.046(4) 0.038(4) 0.036(4) 0.010(3) 0.017(3) -0.006(3)
C(15) 0.045(4) 0.050(5) 0.038(4) 0.022(3) 0.024(4) -0.004(3)
C(16) 0.052(4) 0.022(3) 0.035(4) 0.012(3) 0.010(3) -0.008(3)
C(17) 0.022(3) 0.028(3) 0.023(3) 0.009(2) 0.000(2) 0.002(2)
C(18) 0.032(4) 0.033(4) 0.029(4) -0.006(3) 0.000(3) 0.004(3)
C(19) 0.034(4) 0.026(3) 0.036(4) -0.010(3) 0.020(3) -0.012(3)
C(20) 0.037(4) 0.035(4) 0.049(5) -0.005(3) 0.022(4) -0.007(3)
C(21) 0.046(4) 0.043(4) 0.042(5) -0.008(3) 0.021(4) 0.001(4)
C(22) 0.035(4) 0.056(5) 0.038(4) 0.000(3) 0.010(3) 0.014(4)
C(23) 0.036(4) 0.042(4) 0.056(5) -0.008(3) 0.019(4) -0.014(4)
C(24) 0.010(3) 0.036(4) 0.041(4) 0.002(2) 0.004(3) 0.005(3)
C(25) 0.035(4) 0.034(4) 0.048(5) -0.004(3) 0.023(3) -0.000(3)
C(26) 0.049(4) 0.011(3) 0.078(6) -0.006(3) 0.050(4) -0.015(3)
C(27) 0.033(4) 0.072(6) 0.017(3) -0.011(4) -0.006(3) -0.021(4)
C(28) 0.027(3) 0.044(4) 0.034(4) 0.010(3) -0.001(3) 0.003(3)
C(29) 0.029(3) 0.033(4) 0.032(4) 0.002(3) 0.009(3) 0.007(3)
C(30) 0.028(3) 0.040(4) 0.036(4) 0.002(3) 0.022(3) -0.004(3)
C(31) 0.020(3) 0.022(3) 0.041(4) 0.008(2) 0.011(3) 0.007(3)
C(32) 0.023(3) 0.031(4) 0.023(3) -0.000(2) -0.003(3) 0.006(3)
C(33) 0.030(4) 0.048(5) 0.032(4) 0.009(3) 0.014(3) 0.004(3)
C(34) 0.049(5) 0.036(4) 0.045(5) 0.007(3) 0.013(4) -0.005(4)
C(35) 0.051(4) 0.022(4) 0.044(5) 0.015(3) 0.014(4) 0.009(3)
C(36) 0.033(4) 0.045(4) 0.038(4) 0.006(3) 0.015(3) 0.005(3)
C(37) 0.041(4) 0.017(3) 0.034(4) -0.007(3) 0.011(3) -0.007(3)
C(38) 0.055(5) 0.036(5) 0.070(6) 0.006(4) 0.027(4) -0.002(4)
C(39) 0.059(5) 0.053(5) 0.026(4) -0.009(4) -0.009(4) -0.019(4)
C(40) 0.047(4) 0.033(4) 0.043(5) 0.003(3) 0.014(4) -0.006(3)
C(41) 0.031(3) 0.038(4) 0.031(4) 0.004(3) 0.009(3) -0.001(3)
C(42) 0.025(3) 0.029(4) 0.036(4) 0.002(3) 0.008(3) -0.006(3)

loop_
_atom_type_symbol
_atom_type_description
_atom_type_scat_dispersion_real
_atom_type_scat_dispersion_imag
_atom_type_scat_source
C C 0.003 0.002
;
International Tables for Crystallography
(1992, Vol. C, Tables 4.2.6.8 and 6.1.1.4)
;
H H 0.000 0.000
;
International Tables for Crystallography
(1992, Vol. C, Table 6.1.1.4)
;
O O 0.011 0.006
;
International Tables for Crystallography
(1992, Vol. C, Tables 4.2.6.8 and 6.1.1.4)
;
Cl Cl 0.148 0.159
;
International Tables for Crystallography
(1992, Vol. C, Tables 4.2.6.8 and 6.1.1.4)
;

loop_
_geom_angle_atom_site_label_1
_geom_angle_atom_site_label_2
_geom_angle_atom_site_label_3
_geom_angle
_geom_angle_publ_flag
_geom_angle_site_symmetry_1
_geom_angle_site_symmetry_2
_geom_angle_site_symmetry_3
C(43) Cl(1) C(44) 35.2(10) yes . . .
C(43) Cl(2) C(44) 37.0(11) yes . . .
C(1) O(1) C(18) 103.7(5) yes . . .
O(1) C(1) C(2) 134.4(6) yes . . .
O(1) C(1) C(9) 112.7(6) yes . . .
C(2) C(1) C(9) 112.8(6) yes . . .
C(1) C(2) C(3) 135.1(6) yes . . .
C(1) C(2) C(7) 105.6(6) yes . . .
C(3) C(2) C(7) 119.4(7) yes . . .
C(2) C(3) C(4) 118.5(6) yes . . .
C(3) C(4) C(5) 121.1(7) yes . . .
C(4) C(5) C(6) 120.9(7) yes . . .
C(5) C(6) C(7) 119.7(7) yes . . .
C(2) C(7) C(6) 120.3(6) yes . . .
C(2) C(7) C(8) 112.0(6) yes . . .
C(6) C(7) C(8) 127.7(6) yes . . .
C(7) C(8) C(9) 98.6(5) yes . . .
C(7) C(8) C(19) 113.1(5) yes . . .
C(7) C(8) C(30) 114.0(6) yes . . .
C(9) C(8) C(19) 116.0(6) yes . . .
C(9) C(8) C(30) 113.9(5) yes . . .
C(19) C(8) C(30) 101.9(5) yes . . .
C(1) C(9) C(8) 111.0(6) yes . . .
C(1) C(9) C(10) 106.5(6) yes . . .
C(8) C(9) C(10) 142.5(6) yes . . .
C(9) C(10) C(11) 145.9(6) yes . . .
C(9) C(10) C(18) 105.5(6) yes . . .
C(11) C(10) C(18) 108.5(6) yes . . .
C(10) C(11) C(12) 101.1(5) yes . . .
C(10) C(11) C(31) 114.6(4) yes . . .
C(10) C(11) C(42) 116.2(5) yes . . .
C(12) C(11) C(31) 111.9(5) yes . . .
C(12) C(11) C(42) 112.3(4) yes . . .
C(31) C(11) C(42) 101.3(4) yes . . .
C(11) C(12) C(13) 127.5(6) yes . . .
C(11) C(12) C(17) 111.3(6) yes . . .
C(13) C(12) C(17) 121.1(6) yes . . .
C(12) C(13) C(14) 117.9(6) yes . . .
C(13) C(14) C(15) 121.3(7) yes . . .
C(14) C(15) C(16) 121.0(7) yes . . .
C(15) C(16) C(17) 119.2(6) yes . . .
C(12) C(17) C(16) 119.4(6) yes . . .
C(12) C(17) C(18) 105.3(5) yes . . .
C(16) C(17) C(18) 135.3(6) yes . . .
O(1) C(18) C(10) 111.6(6) yes . . .
O(1) C(18) C(17) 134.8(6) yes . . .
C(10) C(18) C(17) 113.7(6) yes . . .
C(8) C(19) C(20) 128.6(6) yes . . .
C(8) C(19) C(24) 111.1(5) yes . . .
C(20) C(19) C(24) 120.4(5) yes . . .
C(19) C(20) C(21) 119.6(6) yes . . .
C(20) C(21) C(22) 118.7(6) yes . . .
C(21) C(22) C(23) 122.9(6) yes . . .
C(22) C(23) C(24) 117.6(6) yes . . .
C(19) C(24) C(23) 120.7(5) yes . . .
C(19) C(24) C(25) 109.3(5) yes . . .
C(23) C(24) C(25) 130.0(6) yes . . .
C(24) C(25) C(26) 134.5(6) yes . . .
C(24) C(25) C(30) 107.4(5) yes . . .
C(26) C(25) C(30) 118.1(5) yes . . .
C(25) C(26) C(27) 120.4(6) yes . . .
C(26) C(27) C(28) 121.3(6) yes . . .
C(27) C(28) C(29) 120.6(5) yes . . .
C(28) C(29) C(30) 119.5(6) yes . . .
C(8) C(30) C(25) 110.4(5) yes . . .
C(8) C(30) C(29) 129.6(6) yes . . .
C(25) C(30) C(29) 120.0(6) yes . . .
C(11) C(31) C(32) 127.1(5) yes . . .
C(11) C(31) C(36) 110.5(5) yes . . .
C(32) C(31) C(36) 122.4(5) yes . . .
C(31) C(32) C(33) 117.1(6) yes . . .
C(32) C(33) C(34) 122.0(5) yes . . .
C(33) C(34) C(35) 118.7(6) yes . . .
C(34) C(35) C(36) 122.6(6) yes . . .
C(31) C(36) C(35) 117.1(5) yes . . .
C(31) C(36) C(37) 107.8(5) yes . . .
C(35) C(36) C(37) 135.2(6) yes . . .
C(36) C(37) C(38) 130.8(6) yes . . .
C(36) C(37) C(42) 110.0(5) yes . . .
C(38) C(37) C(42) 119.2(5) yes . . .
C(37) C(38) C(39) 119.1(7) yes . . .
C(38) C(39) C(40) 123.6(6) yes . . .
C(39) C(40) C(41) 116.3(6) yes . . .
C(40) C(41) C(42) 120.6(6) yes . . .
C(11) C(42) C(37) 110.5(5) yes . . .
C(11) C(42) C(41) 128.3(6) yes . . .
C(37) C(42) C(41) 121.2(5) yes . . .
Cl(1) C(43) Cl(2) 106.9(14) yes . . .
Cl(1) C(43) C(44) 67.3(15) yes . . .
Cl(2) C(43) C(44) 70.7(17) yes . . .
Cl(1) C(44) Cl(2) 112.3(11) yes . . .
Cl(1) C(44) C(43) 77.5(15) yes . . .
Cl(2) C(44) C(43) 72(2) yes . . .
C(2) C(3) H(1) 119.8(9) no . . .
C(4) C(3) H(1) 121.7(9) no . . .
C(3) C(4) H(2) 118.5(8) no . . .
C(5) C(4) H(2) 120.4(9) no . . .
C(4) C(5) H(3) 119.2(9) no . . .
C(6) C(5) H(3) 119.9(9) no . . .
C(5) C(6) H(4) 120.8(9) no . . .
C(7) C(6) H(4) 119.5(9) no . . .
C(12) C(13) H(5) 120.0(8) no . . .
C(14) C(13) H(5) 122.1(9) no . . .
C(13) C(14) H(6) 119.3(8) no . . .
C(15) C(14) H(6) 119.4(8) no . . .
C(14) C(15) H(7) 119.8(9) no . . .
C(16) C(15) H(7) 119.1(9) no . . .
C(15) C(16) H(8) 121.2(9) no . . .
C(17) C(16) H(8) 119.6(9) no . . .
C(19) C(20) H(9) 119.8(7) no . . .
C(21) C(20) H(9) 120.6(7) no . . .
C(20) C(21) H(10) 120.5(8) no . . .
C(22) C(21) H(10) 120.7(8) no . . .
C(21) C(22) H(11) 118.3(8) no . . .
C(23) C(22) H(11) 118.8(8) no . . .
C(22) C(23) H(12) 121.9(8) no . . .
C(24) C(23) H(12) 120.4(8) no . . .
C(25) C(26) H(13) 118.5(7) no . . .
C(27) C(26) H(13) 121.0(8) no . . .
C(26) C(27) H(14) 119.2(8) no . . .
C(28) C(27) H(14) 119.5(7) no . . .
C(27) C(28) H(15) 118.8(8) no . . .
C(29) C(28) H(15) 120.6(8) no . . .
C(28) C(29) H(16) 120.0(6) no . . .
C(30) C(29) H(16) 120.5(7) no . . .
C(31) C(32) H(17) 121.3(6) no . . .
C(33) C(32) H(17) 121.6(6) no . . .
C(32) C(33) H(18) 119.3(8) no . . .
C(34) C(33) H(18) 118.6(7) no . . .
C(33) C(34) H(19) 120.7(7) no . . .
C(35) C(34) H(19) 120.6(8) no . . .
C(34) C(35) H(20) 118.7(7) no . . .
C(36) C(35) H(20) 118.6(7) no . . .
C(37) C(38) H(21) 119.5(8) no . . .
C(39) C(38) H(21) 121.4(8) no . . .
C(38) C(39) H(22) 118.2(8) no . . .
C(40) C(39) H(22) 118.2(7) no . . .
C(39) C(40) H(23) 121.3(8) no . . .
C(41) C(40) H(23) 122.4(8) no . . .
C(40) C(41) H(24) 119.7(7) no . . .
C(42) C(41) H(24) 119.7(7) no . . .

loop_
_geom_bond_atom_site_label_1
_geom_bond_atom_site_label_2
_geom_bond_distance
_geom_bond_publ_flag
_geom_bond_site_symmetry_1
_geom_bond_site_symmetry_2
Cl(1) C(43) 1.85(2) yes . .
Cl(2) C(43) 1.73(2) yes . .
O(1) C(1) 1.373(9) yes . .
O(1) C(18) 1.371(9) yes . .
C(1) C(2) 1.426(11) yes . .
C(1) C(9) 1.351(9) yes . .
C(2) C(3) 1.391(10) yes . .
C(2) C(7) 1.407(10) yes . .
C(3) C(4) 1.405(12) yes . .
C(4) C(5) 1.348(11) yes . .
C(5) C(6) 1.379(11) yes . .
C(6) C(7) 1.373(11) yes . .
C(7) C(8) 1.551(10) yes . .
C(8) C(9) 1.523(10) yes . .
C(8) C(19) 1.514(8) yes . .
C(8) C(30) 1.537(9) yes . .
C(9) C(10) 1.405(10) yes . .
C(10) C(11) 1.535(10) yes . .
C(10) C(18) 1.387(9) yes . .
C(11) C(12) 1.578(10) yes . .
C(11) C(31) 1.551(8) yes . .
C(11) C(42) 1.540(8) yes . .
C(12) C(13) 1.374(11) yes . .
C(12) C(17) 1.409(9) yes . .
C(13) C(14) 1.377(10) yes . .
C(14) C(15) 1.392(10) yes . .
C(15) C(16) 1.350(12) yes . .
C(16) C(17) 1.394(10) yes . .
C(17) C(18) 1.474(11) yes . .
C(19) C(20) 1.399(8) yes . .
C(19) C(24) 1.394(9) yes . .
C(20) C(21) 1.416(9) yes . .
C(21) C(22) 1.346(11) yes . .
C(22) C(23) 1.432(9) yes . .
C(23) C(24) 1.379(9) yes . .
C(24) C(25) 1.486(8) yes . .
C(25) C(26) 1.403(9) yes . .
C(25) C(30) 1.419(9) yes . .
C(26) C(27) 1.381(8) yes . .
C(27) C(28) 1.356(10) yes . .
C(28) C(29) 1.392(9) yes . .
C(29) C(30) 1.402(8) yes . .
C(31) C(32) 1.381(7) yes . .
C(31) C(36) 1.406(9) yes . .
C(32) C(33) 1.393(9) yes . .
C(33) C(34) 1.386(10) yes . .
C(34) C(35) 1.358(9) yes . .
C(35) C(36) 1.384(9) yes . .
C(36) C(37) 1.488(8) yes . .
C(37) C(38) 1.397(9) yes . .
C(37) C(42) 1.382(9) yes . .
C(38) C(39) 1.390(9) yes . .
C(39) C(40) 1.391(10) yes . .
C(40) C(41) 1.417(9) yes . .
C(41) C(42) 1.404(8) yes . .
C(3) H(1) 0.950(10) no . .
C(4) H(2) 0.950(11) no . .
C(5) H(3) 0.950(12) no . .
C(6) H(4) 0.950(10) no . .
C(13) H(5) 0.950(10) no . .
C(14) H(6) 0.950(12) no . .
C(15) H(7) 0.950(11) no . .
C(16) H(8) 0.950(9) no . .
C(20) H(9) 0.950(10) no . .
C(21) H(10) 0.950(9) no . .
C(22) H(11) 0.950(10) no . .
C(23) H(12) 0.950(10) no . .
C(26) H(13) 0.950(8) no . .
C(27) H(14) 0.950(10) no . .
C(28) H(15) 0.950(8) no . .
C(29) H(16) 0.950(9) no . .
C(32) H(17) 0.950(9) no . .
C(33) H(18) 0.950(8) no . .
C(34) H(19) 0.950(10) no . .
C(35) H(20) 0.950(9) no . .
C(38) H(21) 0.950(11) no . .
C(39) H(22) 0.950(10) no . .
C(40) H(23) 0.950(9) no . .
C(41) H(24) 0.950(10) no . .

loop_
_geom_contact_atom_site_label_1
_geom_contact_atom_site_label_2
_geom_contact_distance
_geom_contact_publ_flag
_geom_contact_site_symmetry_1
_geom_contact_site_symmetry_2
Cl(1) C(44) 1.748(15) ? . .
Cl(2) C(44) 1.71(2) ? . .
C(6) C(13) 3.522(10) ? . 4_465
C(13) C(6) 3.522(10) ? . 4_564
C(13) C(43) 3.53(2) ? . 4_565
C(20) C(29) 3.478(9) ? . 4_464
C(22) C(26) 3.457(11) ? . 3_576
C(23) C(38) 3.598(11) ? . 3_576
C(26) C(22) 3.457(11) ? . 3_576
C(29) C(20) 3.478(9) ? . 4_565
C(32) C(41) 3.553(8) ? . 4_464
C(38) C(23) 3.598(11) ? . 3_576
C(39) C(44) 3.54(2) ? . 4_565
C(41) C(32) 3.553(8) ? . 4_565
C(43) C(13) 3.53(2) ? . 4_464
C(43) C(44) 1.09(3) ? . .
C(44) Cl(1) 1.748(15) ? . .
C(44) Cl(2) 1.71(2) ? . .
C(44) C(39) 3.54(2) ? . 4_464
C(44) C(43) 1.09(3) ? . .
Cl(1) H(4) 3.284(8) ? . 4_564
Cl(1) H(17) 3.298(7) ? . .
Cl(1) H(20) 3.299(7) ? . 2_545
Cl(1) H(21) 3.325(9) ? . 2_545
Cl(2) H(5) 3.021(7) ? . 4_464
Cl(2) H(16) 3.160(8) ? . 1_554
Cl(2) H(21) 3.056(8) ? . 2_545
Cl(2) H(22) 3.396(8) ? . 2_545
O(1) H(1) 3.044(8) ? . 3_566
O(1) H(10) 2.933(8) ? . 4_565
O(1) H(23) 3.139(7) ? . 4_464
C(1) H(10) 2.968(8) ? . 4_565
C(1) H(23) 3.263(10) ? . 4_464
C(2) H(15) 3.311(8) ? . 4_464
C(3) H(15) 3.305(8) ? . 4_464
C(3) H(22) 2.994(9) ? . 2_546
C(4) H(8) 3.173(9) ? . 3_566
C(4) H(15) 3.176(9) ? . 4_464
C(4) H(22) 3.522(10) ? . 2_546
C(5) H(5) 3.024(9) ? . 4_465
C(5) H(15) 3.038(10) ? . 4_464
C(6) H(5) 3.048(10) ? . 4_465
C(6) H(6) 3.435(9) ? . 4_465
C(6) H(15) 3.026(9) ? . 4_464
C(7) H(15) 3.144(8) ? . 4_464
C(9) H(10) 3.118(8) ? . 4_565
C(9) H(23) 3.525(9) ? . 4_464
C(10) H(10) 3.126(9) ? . 4_565
C(10) H(23) 3.566(8) ? . 4_464
C(12) H(18) 2.890(8) ? . 4_565
C(13) H(3) 3.437(9) ? . 4_564
C(13) H(4) 3.102(9) ? . 4_564
C(13) H(18) 2.867(8) ? . 4_565
C(14) H(4) 3.144(9) ? . 4_564
C(14) H(18) 2.904(10) ? . 4_565
C(15) H(18) 3.031(9) ? . 4_565
C(15) H(19) 3.160(11) ? . 2_545
C(15) H(19) 3.132(9) ? . 4_565
C(15) H(20) 3.452(10) ? . 2_545
C(16) H(2) 3.174(9) ? . 3_566
C(16) H(14) 3.366(11) ? . 2_546
C(16) H(18) 3.111(8) ? . 4_565
C(16) H(19) 3.159(8) ? . 4_565
C(17) H(18) 3.044(8) ? . 4_565
C(18) H(10) 2.991(10) ? . 4_565
C(18) H(23) 3.311(8) ? . 4_464
C(20) H(15) 3.404(10) ? . 4_464
C(20) H(16) 2.812(9) ? . 4_464
C(20) H(24) 2.917(11) ? . 4_464
C(21) H(16) 2.790(10) ? . 4_464
C(21) H(24) 3.193(11) ? . 4_464
C(22) H(13) 2.926(11) ? . 3_576
C(22) H(21) 3.284(13) ? . 3_576
C(23) H(12) 3.192(10) ? . 3_576
C(23) H(13) 3.156(12) ? . 3_576
C(23) H(21) 3.155(12) ? . 3_576
C(24) H(12) 3.461(10) ? . 3_576
C(25) H(6) 3.234(11) ? . 4_465
C(25) H(12) 3.569(11) ? . 3_576
C(26) H(6) 3.230(11) ? . 4_465
C(26) H(7) 3.323(12) ? . 4_465
C(26) H(11) 3.004(11) ? . 3_576
C(26) H(12) 3.493(12) ? . 3_576
C(26) H(19) 3.417(11) ? . 3_576
C(26) H(20) 3.478(10) ? . 3_576
C(27) H(6) 3.036(11) ? . 4_465
C(27) H(7) 3.302(11) ? . 4_465
C(27) H(8) 3.468(10) ? . 2_556
C(27) H(11) 3.296(12) ? . 3_576
C(28) H(6) 2.834(11) ? . 4_465
C(28) H(9) 3.168(10) ? . 4_565
C(29) H(6) 2.790(11) ? . 4_465
C(29) H(9) 3.028(9) ? . 4_565
C(29) H(10) 3.328(10) ? . 4_565
C(30) H(6) 3.015(12) ? . 4_465
C(31) H(3) 3.082(11) ? . 4_564
C(32) H(3) 3.049(11) ? . 4_564
C(32) H(23) 3.597(10) ? . 4_464
C(32) H(24) 3.009(8) ? . 4_464
C(33) H(3) 2.994(10) ? . 4_564
C(33) H(24) 3.132(10) ? . 4_464
C(34) H(3) 3.003(11) ? . 4_564
C(34) H(7) 3.048(10) ? . 2_555
C(34) H(13) 3.039(11) ? . 3_576
C(35) H(2) 3.452(12) ? . 4_564
C(35) H(3) 3.022(12) ? . 4_564
C(35) H(7) 3.383(9) ? . 2_555
C(35) H(12) 3.316(12) ? . 3_576
C(35) H(13) 3.043(10) ? . 3_576
C(36) H(3) 3.099(12) ? . 4_564
C(36) H(12) 3.407(11) ? . 3_576
C(37) H(12) 3.347(10) ? . 3_576
C(38) H(11) 3.210(13) ? . 3_576
C(38) H(12) 3.135(10) ? . 3_576
C(39) H(1) 3.396(9) ? . 2_556
C(39) H(11) 3.238(12) ? . 3_576
C(40) H(9) 3.254(11) ? . 4_565
C(40) H(17) 3.002(9) ? . 4_565
C(41) H(9) 2.947(11) ? . 4_565
C(41) H(17) 2.917(8) ? . 4_565
C(41) H(18) 3.344(10) ? . 4_565
C(43) H(4) 3.31(2) ? . 4_564
C(43) H(5) 3.06(2) ? . 4_464
C(43) H(17) 3.15(3) ? . .
C(43) H(18) 3.44(3) ? . .
C(44) H(5) 3.151(18) ? . 4_464
C(44) H(17) 3.46(2) ? . .
C(44) H(21) 3.38(2) ? . 2_545
H(1) O(1) 3.044(8) ? . 3_566
H(1) C(39) 3.396(9) ? . 2_546
H(1) H(22) 2.573(9) ? . 2_546
H(1) H(23) 3.296(9) ? . 2_546
H(2) C(16) 3.174(9) ? . 3_566
H(2) C(35) 3.452(12) ? . 4_465
H(2) H(8) 2.502(9) ? . 3_566
H(2) H(20) 3.313(12) ? . 4_465
H(2) H(22) 3.475(10) ? . 2_546
H(3) C(13) 3.437(9) ? . 4_465
H(3) C(31) 3.082(11) ? . 4_465
H(3) C(32) 3.049(11) ? . 4_465
H(3) C(33) 2.994(10) ? . 4_465
H(3) C(34) 3.003(11) ? . 4_465
H(3) C(35) 3.022(12) ? . 4_465
H(3) C(36) 3.099(12) ? . 4_465
H(3) H(5) 2.834(8) ? . 4_465
H(3) H(15) 3.484(11) ? . 4_464
H(3) H(17) 3.597(10) ? . 4_465
H(3) H(18) 3.499(9) ? . 4_465
H(3) H(19) 3.535(10) ? . 4_465
H(3) H(20) 3.518(11) ? . 4_465
H(4) Cl(1) 3.284(8) ? . 4_465
H(4) C(13) 3.102(9) ? . 4_465
H(4) C(14) 3.144(9) ? . 4_465
H(4) C(43) 3.31(2) ? . 4_465
H(4) H(5) 2.882(9) ? . 4_465
H(4) H(6) 2.953(8) ? . 4_465
H(4) H(15) 3.470(9) ? . 4_464
H(5) Cl(2) 3.021(7) ? . 4_565
H(5) C(5) 3.024(9) ? . 4_564
H(5) C(6) 3.048(10) ? . 4_564
H(5) C(43) 3.06(2) ? . 4_565
H(5) C(44) 3.151(18) ? . 4_565
H(5) H(3) 2.834(8) ? . 4_564
H(5) H(4) 2.882(9) ? . 4_564
H(5) H(18) 3.374(9) ? . 4_565
H(6) C(6) 3.435(9) ? . 4_564
H(6) C(25) 3.234(11) ? . 4_564
H(6) C(26) 3.230(11) ? . 4_564
H(6) C(27) 3.036(11) ? . 4_564
H(6) C(28) 2.834(11) ? . 4_564
H(6) C(29) 2.790(11) ? . 4_564
H(6) C(30) 3.015(12) ? . 4_564
H(6) H(4) 2.953(8) ? . 4_564
H(6) H(14) 3.585(11) ? . 4_564
H(6) H(15) 3.295(10) ? . 4_564
H(6) H(16) 3.222(11) ? . 4_564
H(6) H(18) 3.412(11) ? . 4_565
H(7) C(26) 3.323(12) ? . 4_564
H(7) C(27) 3.302(11) ? . 4_564
H(7) C(34) 3.048(10) ? . 2_545
H(7) C(35) 3.383(9) ? . 2_545
H(7) H(7) 3.426(9) ? . 3_666
H(7) H(13) 3.363(12) ? . 4_564
H(7) H(14) 3.347(11) ? . 4_564
H(7) H(18) 3.593(10) ? . 4_565
H(7) H(19) 2.271(10) ? . 2_545
H(7) H(19) 3.133(10) ? . 4_565
H(7) H(20) 2.937(9) ? . 2_545
H(8) C(4) 3.173(9) ? . 3_566
H(8) C(27) 3.468(10) ? . 2_546
H(8) H(2) 2.502(9) ? . 3_566
H(8) H(14) 2.594(10) ? . 2_546
H(8) H(19) 3.452(12) ? . 2_545
H(8) H(19) 3.200(8) ? . 4_565
H(9) C(28) 3.168(10) ? . 4_464
H(9) C(29) 3.028(9) ? . 4_464
H(9) C(40) 3.254(11) ? . 4_464
H(9) C(41) 2.947(11) ? . 4_464
H(9) H(15) 2.856(11) ? . 4_464
H(9) H(16) 2.588(9) ? . 4_464
H(9) H(23) 2.975(11) ? . 4_464
H(9) H(24) 2.334(11) ? . 4_464
H(10) O(1) 2.933(8) ? . 4_464
H(10) C(1) 2.968(8) ? . 4_464
H(10) C(9) 3.118(8) ? . 4_464
H(10) C(10) 3.126(9) ? . 4_464
H(10) C(18) 2.991(10) ? . 4_464
H(10) C(29) 3.328(10) ? . 4_464
H(10) H(16) 2.552(11) ? . 4_464
H(10) H(24) 2.876(11) ? . 4_464
H(11) C(26) 3.004(11) ? . 3_576
H(11) C(27) 3.296(12) ? . 3_576
H(11) C(38) 3.210(13) ? . 3_576
H(11) C(39) 3.238(12) ? . 3_576
H(11) H(13) 2.697(11) ? . 3_576
H(11) H(14) 3.186(12) ? . 3_576
H(11) H(21) 3.090(13) ? . 3_576
H(11) H(22) 3.124(11) ? . 3_576
H(12) C(23) 3.192(10) ? . 3_576
H(12) C(24) 3.461(10) ? . 3_576
H(12) C(25) 3.569(11) ? . 3_576
H(12) C(26) 3.493(12) ? . 3_576
H(12) C(35) 3.316(12) ? . 3_576
H(12) C(36) 3.407(11) ? . 3_576
H(12) C(37) 3.347(10) ? . 3_576
H(12) C(38) 3.135(10) ? . 3_576
H(12) H(12) 2.935(11) ? . 3_576
H(12) H(13) 3.170(13) ? . 3_576
H(12) H(20) 3.009(12) ? . 3_576
H(12) H(21) 2.834(11) ? . 3_576
H(13) C(22) 2.926(11) ? . 3_576
H(13) C(23) 3.156(12) ? . 3_576
H(13) C(34) 3.039(11) ? . 3_576
H(13) C(35) 3.043(10) ? . 3_576
H(13) H(7) 3.363(12) ? . 4_465
H(13) H(11) 2.697(11) ? . 3_576
H(13) H(12) 3.170(13) ? . 3_576
H(13) H(19) 2.859(12) ? . 3_576
H(13) H(20) 2.903(11) ? . 3_576
H(14) C(16) 3.366(11) ? . 2_556
H(14) H(6) 3.585(11) ? . 4_465
H(14) H(7) 3.347(11) ? . 4_465
H(14) H(8) 2.594(10) ? . 2_556
H(14) H(11) 3.186(12) ? . 3_576
H(14) H(19) 3.366(11) ? . 3_576
H(15) C(2) 3.311(8) ? . 4_565
H(15) C(3) 3.305(8) ? . 4_565
H(15) C(4) 3.176(9) ? . 4_565
H(15) C(5) 3.038(10) ? . 4_565
H(15) C(6) 3.026(9) ? . 4_565
H(15) C(7) 3.144(8) ? . 4_565
H(15) C(20) 3.404(10) ? . 4_565
H(15) H(3) 3.484(11) ? . 4_565
H(15) H(4) 3.470(9) ? . 4_565
H(15) H(6) 3.295(10) ? . 4_465
H(15) H(9) 2.856(11) ? . 4_565
H(16) Cl(2) 3.160(8) ? . 1_556
H(16) C(20) 2.812(9) ? . 4_565
H(16) C(21) 2.790(10) ? . 4_565
H(16) H(6) 3.222(11) ? . 4_465
H(16) H(9) 2.588(9) ? . 4_565
H(16) H(10) 2.552(11) ? . 4_565
H(17) Cl(1) 3.298(7) ? . .
H(17) C(40) 3.002(9) ? . 4_464
H(17) C(41) 2.917(8) ? . 4_464
H(17) C(43) 3.15(3) ? . .
H(17) C(44) 3.46(2) ? . .
H(17) H(3) 3.597(10) ? . 4_564
H(17) H(23) 2.759(10) ? . 4_464
H(17) H(24) 2.575(8) ? . 4_464
H(18) C(12) 2.890(8) ? . 4_464
H(18) C(13) 2.867(8) ? . 4_464
H(18) C(14) 2.904(10) ? . 4_464
H(18) C(15) 3.031(9) ? . 4_464
H(18) C(16) 3.111(8) ? . 4_464
H(18) C(17) 3.044(8) ? . 4_464
H(18) C(41) 3.344(10) ? . 4_464
H(18) C(43) 3.44(3) ? . .
H(18) H(3) 3.499(9) ? . 4_564
H(18) H(5) 3.374(9) ? . 4_464
H(18) H(6) 3.412(11) ? . 4_464
H(18) H(7) 3.593(10) ? . 4_464
H(18) H(24) 2.806(11) ? . 4_464
H(19) C(15) 3.160(11) ? . 2_555
H(19) C(15) 3.132(9) ? . 4_464
H(19) C(16) 3.159(8) ? . 4_464
H(19) C(26) 3.417(11) ? . 3_576
H(19) H(3) 3.535(10) ? . 4_564
H(19) H(7) 2.271(10) ? . 2_555
H(19) H(7) 3.133(10) ? . 4_464
H(19) H(8) 3.452(12) ? . 2_555
H(19) H(8) 3.200(8) ? . 4_464
H(19) H(13) 2.859(12) ? . 3_576
H(19) H(14) 3.366(11) ? . 3_576
H(20) Cl(1) 3.299(7) ? . 2_555
H(20) C(15) 3.452(10) ? . 2_555
H(20) C(26) 3.478(10) ? . 3_576
H(20) H(2) 3.313(12) ? . 4_564
H(20) H(3) 3.518(11) ? . 4_564
H(20) H(7) 2.937(9) ? . 2_555
H(20) H(12) 3.009(12) ? . 3_576
H(20) H(13) 2.903(11) ? . 3_576
H(21) Cl(1) 3.325(9) ? . 2_555
H(21) Cl(2) 3.056(8) ? . 2_555
H(21) C(22) 3.284(13) ? . 3_576
H(21) C(23) 3.155(12) ? . 3_576
H(21) C(44) 3.38(2) ? . 2_555
H(21) H(11) 3.090(13) ? . 3_576
H(21) H(12) 2.834(11) ? . 3_576
H(22) Cl(2) 3.396(8) ? . 2_555
H(22) C(3) 2.994(9) ? . 2_556
H(22) C(4) 3.522(10) ? . 2_556
H(22) H(1) 2.573(9) ? . 2_556
H(22) H(2) 3.475(10) ? . 2_556
H(22) H(11) 3.124(11) ? . 3_576
H(23) O(1) 3.139(7) ? . 4_565
H(23) C(1) 3.263(10) ? . 4_565
H(23) C(9) 3.525(9) ? . 4_565
H(23) C(10) 3.566(8) ? . 4_565
H(23) C(18) 3.311(8) ? . 4_565
H(23) C(32) 3.597(10) ? . 4_565
H(23) H(1) 3.296(9) ? . 2_556
H(23) H(9) 2.975(11) ? . 4_565
H(23) H(17) 2.759(10) ? . 4_565
H(24) C(20) 2.917(11) ? . 4_565
H(24) C(21) 3.193(11) ? . 4_565
H(24) C(32) 3.009(8) ? . 4_565
H(24) C(33) 3.132(10) ? . 4_565
H(24) H(9) 2.334(11) ? . 4_565
H(24) H(10) 2.876(11) ? . 4_565
H(24) H(17) 2.575(8) ? . 4_565
H(24) H(18) 2.806(11) ? . 4_565

loop_
_geom_torsion_atom_site_label_1
_geom_torsion_atom_site_label_2
_geom_torsion_atom_site_label_3
_geom_torsion_atom_site_label_4
_geom_torsion
_geom_torsion_publ_flag
_geom_torsion_site_symmetry_1
_geom_torsion_site_symmetry_2
_geom_torsion_site_symmetry_3
_geom_torsion_site_symmetry_4
C(43) Cl(1) C(44) Cl(2) 65(2) ? . . . .
C(44) Cl(1) C(43) Cl(2) -60.0(17) ? . . . .
C(43) Cl(2) C(44) Cl(1) -67.9(16) ? . . . .
C(44) Cl(2) C(43) Cl(1) 57.8(15) ? . . . .
C(1) O(1) C(18) C(10) -0.4(6) ? . . . .
C(1) O(1) C(18) C(17) 179.8(4) ? . . . .
C(18) O(1) C(1) C(2) 179.4(6) ? . . . .
C(18) O(1) C(1) C(9) 0.8(6) ? . . . .
O(1) C(1) C(2) C(3) -1.4(12) ? . . . .
O(1) C(1) C(2) C(7) -179.4(6) ? . . . .
O(1) C(1) C(9) C(8) -179.3(4) ? . . . .
O(1) C(1) C(9) C(10) -0.9(6) ? . . . .
C(2) C(1) C(9) C(8) 1.9(7) ? . . . .
C(2) C(1) C(9) C(10) -179.8(4) ? . . . .
C(9) C(1) C(2) C(3) 177.2(6) ? . . . .
C(9) C(1) C(2) C(7) -0.8(6) ? . . . .
C(1) C(2) C(3) C(4) 179.4(6) ? . . . .
C(1) C(2) C(7) C(6) -178.9(5) ? . . . .
C(1) C(2) C(7) C(8) -0.5(6) ? . . . .
C(3) C(2) C(7) C(6) 2.7(8) ? . . . .
C(3) C(2) C(7) C(8) -178.9(5) ? . . . .
C(7) C(2) C(3) C(4) -2.8(8) ? . . . .
C(2) C(3) C(4) C(5) 1.7(9) ? . . . .
C(3) C(4) C(5) C(6) -0.5(8) ? . . . .
C(4) C(5) C(6) C(7) 0.3(7) ? . . . .
C(5) C(6) C(7) C(2) -1.5(8) ? . . . .
C(5) C(6) C(7) C(8) -179.6(5) ? . . . .
C(2) C(7) C(8) C(9) 1.4(6) ? . . . .
C(2) C(7) C(8) C(19) 124.6(6) ? . . . .
C(2) C(7) C(8) C(30) -119.6(6) ? . . . .
C(6) C(7) C(8) C(9) 179.7(5) ? . . . .
C(6) C(7) C(8) C(19) -57.2(8) ? . . . .
C(6) C(7) C(8) C(30) 58.6(7) ? . . . .
C(7) C(8) C(9) C(1) -1.9(6) ? . . . .
C(7) C(8) C(9) C(10) -179.3(7) ? . . . .
C(7) C(8) C(19) C(20) -59.6(11) ? . . . .
C(7) C(8) C(19) C(24) 120.3(7) ? . . . .
C(7) C(8) C(30) C(25) -119.8(7) ? . . . .
C(7) C(8) C(30) C(29) 59.5(10) ? . . . .
C(9) C(8) C(19) C(20) 53.3(10) ? . . . .
C(9) C(8) C(19) C(24) -126.8(6) ? . . . .
C(19) C(8) C(9) C(1) -123.0(6) ? . . . .
C(19) C(8) C(9) C(10) 59.7(9) ? . . . .
C(9) C(8) C(30) C(25) 128.1(7) ? . . . .
C(9) C(8) C(30) C(29) -52.6(11) ? . . . .
C(30) C(8) C(9) C(1) 119.2(6) ? . . . .
C(30) C(8) C(9) C(10) -58.2(10) ? . . . .
C(19) C(8) C(30) C(25) 2.4(8) ? . . . .
C(19) C(8) C(30) C(29) -178.3(8) ? . . . .
C(30) C(8) C(19) C(20) 177.6(8) ? . . . .
C(30) C(8) C(19) C(24) -2.5(8) ? . . . .
C(1) C(9) C(10) C(11) 175.2(7) ? . . . .
C(1) C(9) C(10) C(18) 0.6(6) ? . . . .
C(8) C(9) C(10) C(11) -7.3(14) ? . . . .
C(8) C(9) C(10) C(18) 178.1(7) ? . . . .
C(9) C(10) C(11) C(12) -177.4(7) ? . . . .
C(9) C(10) C(11) C(31) -57.0(10) ? . . . .
C(9) C(10) C(11) C(42) 60.7(10) ? . . . .
C(9) C(10) C(18) O(1) -0.2(4) ? . . . .
C(9) C(10) C(18) C(17) 179.7(4) ? . . . .
C(11) C(10) C(18) O(1) -177.0(4) ? . . . .
C(11) C(10) C(18) C(17) 2.9(6) ? . . . .
C(18) C(10) C(11) C(12) -2.9(5) ? . . . .
C(18) C(10) C(11) C(31) 117.5(5) ? . . . .
C(18) C(10) C(11) C(42) -124.8(5) ? . . . .
C(10) C(11) C(12) C(13) 179.1(5) ? . . . .
C(10) C(11) C(12) C(17) 2.1(5) ? . . . .
C(10) C(11) C(31) C(32) -51.9(10) ? . . . .
C(10) C(11) C(31) C(36) 127.5(6) ? . . . .
C(10) C(11) C(42) C(37) -126.6(6) ? . . . .
C(10) C(11) C(42) C(41) 53.5(10) ? . . . .
C(12) C(11) C(31) C(32) 62.4(9) ? . . . .
C(12) C(11) C(31) C(36) -118.2(6) ? . . . .
C(31) C(11) C(12) C(13) 56.7(7) ? . . . .
C(31) C(11) C(12) C(17) -120.2(5) ? . . . .
C(12) C(11) C(42) C(37) 117.7(6) ? . . . .
C(12) C(11) C(42) C(41) -62.2(10) ? . . . .
C(42) C(11) C(12) C(13) -56.3(8) ? . . . .
C(42) C(11) C(12) C(17) 126.7(5) ? . . . .
C(31) C(11) C(42) C(37) -1.8(8) ? . . . .
C(31) C(11) C(42) C(41) 178.3(7) ? . . . .
C(42) C(11) C(31) C(32) -177.8(7) ? . . . .
C(42) C(11) C(31) C(36) 1.6(8) ? . . . .
C(11) C(12) C(13) C(14) -179.8(5) ? . . . .
C(11) C(12) C(17) C(16) 179.8(4) ? . . . .
C(11) C(12) C(17) C(18) -0.6(6) ? . . . .
C(13) C(12) C(17) C(16) 2.6(8) ? . . . .
C(13) C(12) C(17) C(18) -177.8(5) ? . . . .
C(17) C(12) C(13) C(14) -3.1(8) ? . . . .
C(12) C(13) C(14) C(15) 1.8(8) ? . . . .
C(13) C(14) C(15) C(16) -0.0(8) ? . . . .
C(14) C(15) C(16) C(17) -0.5(8) ? . . . .
C(15) C(16) C(17) C(12) -0.8(8) ? . . . .
C(15) C(16) C(17) C(18) 179.8(5) ? . . . .
C(12) C(17) C(18) O(1) 178.4(6) ? . . . .
C(12) C(17) C(18) C(10) -1.5(6) ? . . . .
C(16) C(17) C(18) O(1) -2.1(11) ? . . . .
C(16) C(17) C(18) C(10) 178.0(6) ? . . . .
C(8) C(19) C(20) C(21) 179.3(8) ? . . . .
C(8) C(19) C(24) C(23) -178.8(7) ? . . . .
C(8) C(19) C(24) C(25) 1.8(9) ? . . . .
C(20) C(19) C(24) C(23) 1.1(12) ? . . . .
C(20) C(19) C(24) C(25) -178.3(7) ? . . . .
C(24) C(19) C(20) C(21) -0.6(12) ? . . . .
C(19) C(20) C(21) C(22) 0.7(13) ? . . . .
C(20) C(21) C(22) C(23) -1.3(13) ? . . . .
C(21) C(22) C(23) C(24) 1.8(13) ? . . . .
C(22) C(23) C(24) C(19) -1.6(12) ? . . . .
C(22) C(23) C(24) C(25) 177.6(8) ? . . . .
C(19) C(24) C(25) C(26) 177.8(9) ? . . . .
C(19) C(24) C(25) C(30) -0.2(7) ? . . . .
C(23) C(24) C(25) C(26) -1.6(16) ? . . . .
C(23) C(24) C(25) C(30) -179.5(8) ? . . . .
C(24) C(25) C(26) C(27) -177.5(8) ? . . . .
C(24) C(25) C(30) C(8) -1.5(9) ? . . . .
C(24) C(25) C(30) C(29) 179.1(7) ? . . . .
C(26) C(25) C(30) C(8) -179.8(5) ? . . . .
C(26) C(25) C(30) C(29) 0.8(12) ? . . . .
C(30) C(25) C(26) C(27) 0.3(9) ? . . . .
C(25) C(26) C(27) C(28) 0.3(10) ? . . . .
C(26) C(27) C(28) C(29) -1.9(13) ? . . . .
C(27) C(28) C(29) C(30) 2.9(12) ? . . . .
C(28) C(29) C(30) C(8) 178.4(8) ? . . . .
C(28) C(29) C(30) C(25) -2.4(12) ? . . . .
C(11) C(31) C(32) C(33) 178.4(7) ? . . . .
C(11) C(31) C(36) C(35) -179.8(5) ? . . . .
C(11) C(31) C(36) C(37) -0.9(9) ? . . . .
C(32) C(31) C(36) C(35) -0.4(10) ? . . . .
C(32) C(31) C(36) C(37) 178.5(7) ? . . . .
C(36) C(31) C(32) C(33) -0.9(11) ? . . . .
C(31) C(32) C(33) C(34) 1.0(12) ? . . . .
C(32) C(33) C(34) C(35) 0.2(10) ? . . . .
C(33) C(34) C(35) C(36) -1.6(14) ? . . . .
C(34) C(35) C(36) C(31) 1.7(13) ? . . . .
C(34) C(35) C(36) C(37) -176.8(9) ? . . . .
C(31) C(36) C(37) C(38) 179.4(9) ? . . . .
C(31) C(36) C(37) C(42) -0.3(7) ? . . . .
C(35) C(36) C(37) C(38) -2.0(17) ? . . . .
C(35) C(36) C(37) C(42) 178.3(9) ? . . . .
C(36) C(37) C(38) C(39) 178.3(8) ? . . . .
C(36) C(37) C(42) C(11) 1.4(9) ? . . . .
C(36) C(37) C(42) C(41) -178.7(7) ? . . . .
C(38) C(37) C(42) C(11) -178.3(7) ? . . . .
C(38) C(37) C(42) C(41) 1.6(12) ? . . . .
C(42) C(37) C(38) C(39) -2.1(13) ? . . . .
C(37) C(38) C(39) C(40) 0.7(13) ? . . . .
C(38) C(39) C(40) C(41) 1.2(13) ? . . . .
C(39) C(40) C(41) C(42) -1.7(12) ? . . . .
C(40) C(41) C(42) C(11) -179.8(6) ? . . . .
C(40) C(41) C(42) C(37) 0.3(10) ? . . . .
Cl(1) C(43) C(44) Cl(2) -118.6(10) ? . . . .
Cl(2) C(43) C(44) Cl(1) 118.6(10) ? . . . .
